data_2312028
loop_
_publ_author_name
'Topkan, F\"usun'
'\"Ozdemir, M\"ucahit'
'\"Ozkan, Beyza Nur'
'Bozali, K\"ubra'
'G\"uler, Eray Metin'
'Zorlu, Yunus'
'Bulut, Mustafa'
'G\"org\"ul\"u, Ahmet Orhan'
'Yal\,c\?in, Bahattin'

_publ_section_title
;
 Hydrogen-bond-driven supramolecular helical assembly of a
 coumarin-substituted phthalonitrile derivative: synthesis and <i>in
 vitro</i> anticancer activity against colorectal adenocarcinoma
;
_journal_issue 9
_journal_name_full 'Acta Crystallographica Section D'
_journal_page_first
;
;
_journal_paper_doi 10.1107/S2059798322007823
_journal_volume 78
_journal_year 2022
_chemical_formula_moiety 'C24 H22 N2 O3, [+ solvents]'
_chemical_formula_sum 'C24 H22 N2 O3'
_chemical_formula_weight 386.43
_space_group_crystal_system trigonal
_space_group_IT_number 148
_space_group_name_Hall '-R 3'
_space_group_name_H-M_alt 'R -3 :H'
_atom_sites_solution_hydrogens geom
_atom_sites_solution_primary dual
_audit_creation_date 2022-08-01
_audit_creation_method
;
Olex2 1.3
(compiled 2020.11.12 svn.r5f609507 for OlexSys, GUI svn.r6408)
;
_cell_angle_alpha 90
_cell_angle_beta 90
_cell_angle_gamma 120
_cell_formula_units_Z 18
_cell_length_a 49.850(7)
_cell_length_b 49.850(7)
_cell_length_c 4.9234(8)
_cell_measurement_reflns_used 1475
_cell_measurement_temperature 296.15
_cell_measurement_theta_max 18.66
_cell_measurement_theta_min 2.16
_cell_volume 10596(3)
_computing_molecular_graphics 'Olex2 1.3 (Dolomanov et al., 2009)'
_computing_publication_material 'Olex2 1.3 (Dolomanov et al., 2009)'
_computing_structure_refinement 'SHELXL 2018/3 (Sheldrick, 2015)'
_computing_structure_solution 'SHELXT 2014/4 (Sheldrick, 2014)'
_diffrn_ambient_temperature 296.15
_diffrn_detector 'Bruker APEX2 area detector'
_diffrn_detector_area_resol_mean 7.9
_diffrn_detector_type 'CCD area detector'
_diffrn_measured_fraction_theta_full 0.996
_diffrn_measured_fraction_theta_max 0.996
_diffrn_measurement_device 'three-circle diffractometer'
_diffrn_measurement_device_type 'Bruker APEX-II CCD'
_diffrn_measurement_method '\f and \w scans'
_diffrn_radiation_monochromator 'mirror optics'
_diffrn_radiation_probe x-ray
_diffrn_radiation_type MoK\a
_diffrn_radiation_wavelength 0.71073
_diffrn_reflns_av_R_equivalents 0.0609
_diffrn_reflns_av_unetI/netI 0.0829
_diffrn_reflns_Laue_measured_fraction_full 0.996
_diffrn_reflns_Laue_measured_fraction_max 0.996
_diffrn_reflns_limit_h_max 59
_diffrn_reflns_limit_h_min -37
_diffrn_reflns_limit_k_max 48
_diffrn_reflns_limit_k_min -58
_diffrn_reflns_limit_l_max 5
_diffrn_reflns_limit_l_min -5
_diffrn_reflns_number 13237
_diffrn_reflns_point_group_measured_fraction_full 0.996
_diffrn_reflns_point_group_measured_fraction_max 0.996
_diffrn_reflns_theta_full 25.124
_diffrn_reflns_theta_max 25.124
_diffrn_reflns_theta_min 0.817
_diffrn_source 'microfocus sealed X-ray tube'
_diffrn_source_type 'Incoatec I\ms'
_diffrn_standards_number 0
_exptl_absorpt_coefficient_mu 0.072
_exptl_absorpt_correction_T_max 0.7456
_exptl_absorpt_correction_T_min 0.3930
_exptl_absorpt_correction_type multi-scan
_exptl_absorpt_process_details 'SADABS V2014/4 (Bruker AXS)'
_exptl_crystal_colour colourless
_exptl_crystal_colour_primary colourless
_exptl_crystal_density_diffrn 1.090
_exptl_crystal_description plate
_exptl_crystal_F_000 3672
_exptl_crystal_size_max 0.255
_exptl_crystal_size_mid 0.104
_exptl_crystal_size_min 0.094
_refine_diff_density_max 0.424
_refine_diff_density_min -0.288
_refine_diff_density_rms 0.086
_refine_ls_extinction_method none
_refine_ls_goodness_of_fit_ref 1.146
_refine_ls_hydrogen_treatment constr
_refine_ls_matrix_type full
_refine_ls_number_parameters 294
_refine_ls_number_reflns 4177
_refine_ls_number_restraints 290
_refine_ls_restrained_S_all 1.210
_refine_ls_R_factor_all 0.1993
_refine_ls_R_factor_gt 0.1095
_refine_ls_shift/su_max 0.000
_refine_ls_shift/su_mean 0.000
_refine_ls_structure_factor_coef Fsqd
_refine_ls_weighting_details 'w=1/[\s^2^(Fo^2^)+(0.2000P)^2^] where P=(Fo^2^+2Fc^2^)/3'
_refine_ls_weighting_scheme calc
_refine_ls_wR_factor_gt 0.3201
_refine_ls_wR_factor_ref 0.3775
_reflns_Friedel_coverage 0.000
_reflns_number_gt 1911
_reflns_number_total 4177
_reflns_threshold_expression 'I > 2\s(I)'
_cod_data_source_file di5058sup1.cif
_cod_data_source_block 21gtu143_fs_2_0ma
_cod_original_sg_symbol_H-M 'R -3'
_cod_database_code 2312028
_shelx_shelxl_version_number 2018/3
_shelx_space_group_comment
;
The symmetry employed for this shelxl refinement is uniquely defined
by the following loop, which should always be used as a source of
symmetry information in preference to the above space-group names.
They are only intended as comments.
;
_shelx_estimated_absorpt_t_max 0.993
_shelx_estimated_absorpt_t_min 0.982
_olex2_refinement_description
;
1. Fixed Uiso
 At 1.2 times of:
  All C(H) groups, All C(H,H) groups, All C(H,H,H,H) groups
 At 1.5 times of:
  All C(H,H,H) groups
2. Restrained distances
 C17A-C16A = C16A-C15A = C15A-C14 = C14-C13
 1.55 with sigma of 0.01
 C15A-C17A
 2.5 with sigma of 0.01
 C16A-C14
 2.5 with sigma of 0.01
 C14-C15A \\sim C14-C15B
 with sigma of 0.02
 C15A-C16A \\sim C15B-C16B
 with sigma of 0.02
 C16A-C17A \\sim C16B-C17B
 with sigma of 0.02
 C14-C16A \\sim C14-C16B
 with sigma of 0.04
 C15A-C17A \\sim C15B-C17B
 with sigma of 0.04
3. Uiso/Uaniso restraints and constraints
All non-hydrogen atoms have similar U: within 2A with sigma of 0.008 and sigma
for terminal atoms of 0.002 within 2A
4. Rigid body (RIGU) restrains
 C13, C14, C15A, C16A, C17A
 with sigma for 1-2 distances of 0.001 and sigma for 1-3 distances of 0.001
 C13, C14, C15B, C16B, C17B
 with sigma for 1-2 distances of 0.001 and sigma for 1-3 distances of 0.001
5. Others
 Sof(H14C)=Sof(H14D)=Sof(C15B)=Sof(H15C)=Sof(H15D)=Sof(C16B)=Sof(H16C)=
 Sof(H16D)=Sof(C17B)=Sof(H17D)=Sof(H17E)=Sof(H17F)=1-FVAR(1)
 Sof(H14A)=Sof(H14B)=Sof(C15A)=Sof(H15A)=Sof(H15B)=Sof(C16A)=Sof(H16A)=
 Sof(H16B)=Sof(C17A)=Sof(H17A)=Sof(H17B)=Sof(H17C)=FVAR(1)
6.a Secondary CH2 refined with riding coordinates:
 C13(H13A,H13B), C14(H14A,H14B), C14(H14C,H14D), C15A(H15A,H15B), C15B(H15C,
 H15D), C16A(H16A,H16B), C16B(H16C,H16D)
6.b Aromatic/amide H refined with riding coordinates:
 C5(H5), C6(H6), C19(H19), C22(H22), C23(H23)
6.c Idealised Me refined as rotating group:
 C11(H11A,H11B,H11C), C12(H12A,H12B,H12C), C17A(H17A,H17B,H17C), C17B(H17D,
 H17E,H17F)
;
_smtbx_masks_void_probe_radius 1.2
_smtbx_masks_void_truncation_radius 1.2
_olex2_submission_special_instructions 'No special instructions were received'

loop_
_space_group_symop_operation_xyz
'x, y, z'
'-y, x-y, z'
'-x+y, -x, z'
'x+2/3, y+1/3, z+1/3'
'-y+2/3, x-y+1/3, z+1/3'
'-x+y+2/3, -x+1/3, z+1/3'
'x+1/3, y+2/3, z+2/3'
'-y+1/3, x-y+2/3, z+2/3'
'-x+y+1/3, -x+2/3, z+2/3'
'-x, -y, -z'
'y, -x+y, -z'
'x-y, x, -z'
'-x+2/3, -y+1/3, -z+1/3'
'y+2/3, -x+y+1/3, -z+1/3'
'x-y+2/3, x+1/3, -z+1/3'
'-x+1/3, -y+2/3, -z+2/3'
'y+1/3, -x+y+2/3, -z+2/3'
'x-y+1/3, x+2/3, -z+2/3'

loop_
_atom_site_label
_atom_site_type_symbol
_atom_site_fract_x
_atom_site_fract_y
_atom_site_fract_z
_atom_site_U_iso_or_equiv
_atom_site_adp_type
_atom_site_occupancy
_atom_site_site_symmetry_order
_atom_site_calc_flag
_atom_site_refinement_flags_posn
_atom_site_refinement_flags_adp
_atom_site_refinement_flags_occupancy
_atom_site_disorder_assembly
_atom_site_disorder_group
O1 O 0.58536(9) 0.66105(8) 0.3036(7) 0.0821(12) Uani 1 1 d . U . . .
O2 O 0.58900(11) 0.69363(9) -0.0062(8) 0.1089(14) Uani 1 1 d . U . . .
O3 O 0.58604(9) 0.59571(8) 0.9902(7) 0.0808(12) Uani 1 1 d . U . . .
N1 N 0.50369(11) 0.46859(10) 0.6091(10) 0.0844(13) Uani 1 1 d . U . . .
N2 N 0.55298(11) 0.44869(13) 1.1255(12) 0.0977(14) Uani 1 1 d . U . . .
C2 C 0.57141(19) 0.67297(14) 0.1453(13) 0.0964(15) Uani 1 1 d . U . . .
C3 C 0.53856(17) 0.66050(12) 0.1646(11) 0.0818(16) Uani 1 1 d . U . . .
C4 C 0.52125(15) 0.63695(13) 0.3410(12) 0.0816(14) Uani 1 1 d . U . . .
C5 C 0.52189(13) 0.60265(12) 0.7127(11) 0.0689(14) Uani 1 1 d . U . . .
H5 H 0.500656 0.594028 0.737363 0.083 Uiso 1 1 calc R U . . .
C6 C 0.53775(13) 0.59287(11) 0.8681(10) 0.0668(14) Uani 1 1 d . U . . .
H6 H 0.527597 0.578009 1.002052 0.080 Uiso 1 1 calc R U . . .
C7 C 0.56909(13) 0.60513(11) 0.8261(10) 0.0657(14) Uani 1 1 d . U . . .
C8 C 0.58553(13) 0.62776(12) 0.6380(11) 0.0753(14) Uani 1 1 d . U . . .
C9 C 0.56861(13) 0.63788(11) 0.4897(10) 0.0644(14) Uani 1 1 d . U . . .
C10 C 0.53712(13) 0.62563(11) 0.5148(10) 0.0647(13) Uani 1 1 d . U . . .
C11 C 0.48694(14) 0.62201(13) 0.3592(12) 0.0887(15) Uani 1 1 d . U . . .
H11A H 0.477776 0.600222 0.324420 0.133 Uiso 1 1 calc R U . . .
H11B H 0.479675 0.631069 0.227125 0.133 Uiso 1 1 calc R U . . .
H11C H 0.481238 0.625100 0.537812 0.133 Uiso 1 1 calc R U . . .
C12 C 0.61999(13) 0.64097(13) 0.5966(12) 0.0854(15) Uani 1 1 d . U . . .
H12A H 0.625059 0.646382 0.408984 0.128 Uiso 1 1 calc R U . . .
H12B H 0.625534 0.625776 0.647376 0.128 Uiso 1 1 calc R U . . .
H12C H 0.631219 0.659112 0.707184 0.128 Uiso 1 1 calc R U . . .
C13 C 0.52451(18) 0.67409(14) -0.0226(12) 0.1049(18) Uani 1 1 d D U . . .
H13A H 0.504035 0.657885 -0.076726 0.126 Uiso 1 1 calc R U . . .
H13B H 0.537113 0.681720 -0.185193 0.126 Uiso 1 1 calc R U . . .
C14 C 0.5219(2) 0.70050(17) 0.1077(14) 0.126(2) Uani 1 1 d D U . . .
H14A H 0.542288 0.718565 0.131277 0.152 Uiso 0.558(8) 1 calc R U P A 1
H14B H 0.511971 0.694280 0.283883 0.152 Uiso 0.558(8) 1 calc R U P A 1
H14C H 0.507546 0.691347 0.257789 0.152 Uiso 0.442(8) 1 calc R U P A 2
H14D H 0.542003 0.714194 0.187978 0.152 Uiso 0.442(8) 1 calc R U P A 2
C15A C 0.5023(4) 0.7077(4) -0.088(3) 0.150(3) Uani 0.558(8) 1 d D U P A 1
H15A H 0.513550 0.715891 -0.256325 0.180 Uiso 0.558(8) 1 calc R U P A 1
H15B H 0.483237 0.688739 -0.129435 0.180 Uiso 0.558(8) 1 calc R U P A 1
C15B C 0.5127(5) 0.7208(4) -0.035(5) 0.146(3) Uani 0.442(8) 1 d D U P A 2
H15C H 0.524353 0.728795 -0.202467 0.175 Uiso 0.442(8) 1 calc R U P A 2
H15D H 0.515920 0.738006 0.078702 0.175 Uiso 0.442(8) 1 calc R U P A 2
C16A C 0.4944(4) 0.7311(4) 0.032(3) 0.160(3) Uani 0.558(8) 1 d D U P A 1
H16A H 0.513312 0.749428 0.089104 0.192 Uiso 0.558(8) 1 calc R U P A 1
H16B H 0.481387 0.722201 0.190848 0.192 Uiso 0.558(8) 1 calc R U P A 1
C16B C 0.4788(5) 0.6995(5) -0.092(5) 0.161(3) Uani 0.442(8) 1 d D U P A 2
H16C H 0.477351 0.687481 -0.252380 0.193 Uiso 0.442(8) 1 calc R U P A 2
H16D H 0.470405 0.685005 0.058122 0.193 Uiso 0.442(8) 1 calc R U P A 2
C17A C 0.4775(4) 0.7401(4) -0.178(4) 0.162(3) Uani 0.558(8) 1 d D U P A 1
H17A H 0.468536 0.724399 -0.315050 0.243 Uiso 0.558(8) 1 calc R U P A 1
H17B H 0.491941 0.759520 -0.259884 0.243 Uiso 0.558(8) 1 calc R U P A 1
H17C H 0.461411 0.742095 -0.088878 0.243 Uiso 0.558(8) 1 calc R U P A 1
C17B C 0.4579(5) 0.7127(5) -0.136(5) 0.162(3) Uani 0.442(8) 1 d D U P A 2
H17D H 0.460243 0.720262 -0.318621 0.243 Uiso 0.442(8) 1 calc R U P A 2
H17E H 0.463313 0.729385 -0.010793 0.243 Uiso 0.442(8) 1 calc R U P A 2
H17F H 0.436797 0.696826 -0.106361 0.243 Uiso 0.442(8) 1 calc R U P A 2
C18 C 0.57731(12) 0.56516(12) 1.0092(10) 0.0642(13) Uani 1 1 d . U . . .
C19 C 0.55447(11) 0.54189(11) 0.8484(9) 0.0591(13) Uani 1 1 d . U . . .
H19 H 0.543936 0.546658 0.718651 0.071 Uiso 1 1 calc R U . . .
C20 C 0.54772(11) 0.51164(11) 0.8850(9) 0.0576(12) Uani 1 1 d . U . . .
C21 C 0.56434(11) 0.50469(12) 1.0723(10) 0.0641(13) Uani 1 1 d . U . . .
C22 C 0.58679(12) 0.52859(13) 1.2290(11) 0.0716(15) Uani 1 1 d . U . . .
H22 H 0.597553 0.524091 1.358443 0.086 Uiso 1 1 calc R U . . .
C23 C 0.59334(12) 0.55812(13) 1.1979(10) 0.0714(15) Uani 1 1 d . U . . .
H23 H 0.608651 0.573743 1.303467 0.086 Uiso 1 1 calc R U . . .
C24 C 0.52381(14) 0.48802(12) 0.7306(11) 0.0739(13) Uani 1 1 d . U . . .
C25 C 0.55801(13) 0.47377(15) 1.1043(14) 0.0881(15) Uani 1 1 d . U . . .

loop_
_atom_site_aniso_label
_atom_site_aniso_U_11
_atom_site_aniso_U_22
_atom_site_aniso_U_33
_atom_site_aniso_U_23
_atom_site_aniso_U_13
_atom_site_aniso_U_12
O1 0.096(3) 0.054(2) 0.066(2) 0.0061(18) 0.0202(19) 0.0140(19)
O2 0.142(3) 0.067(2) 0.086(3) 0.0139(18) 0.019(2) 0.029(2)
O3 0.086(2) 0.053(2) 0.083(2) -0.0085(18) -0.020(2) 0.0191(19)
N1 0.086(3) 0.058(2) 0.087(3) -0.008(2) -0.017(2) 0.020(2)
N2 0.072(2) 0.084(3) 0.126(3) 0.022(3) 0.011(2) 0.031(3)
C2 0.135(3) 0.058(2) 0.078(3) 0.009(2) 0.019(2) 0.035(2)
C3 0.128(4) 0.056(3) 0.059(3) -0.012(2) -0.009(3) 0.043(3)
C4 0.099(3) 0.060(3) 0.079(3) -0.018(2) -0.009(3) 0.035(2)
C5 0.072(3) 0.051(3) 0.072(3) -0.009(2) 0.012(3) 0.022(2)
C6 0.078(3) 0.041(3) 0.069(3) -0.003(2) 0.007(3) 0.021(2)
C7 0.074(3) 0.040(2) 0.066(3) -0.012(2) -0.005(3) 0.017(2)
C8 0.073(2) 0.054(2) 0.074(3) -0.009(2) 0.005(2) 0.012(2)
C9 0.077(3) 0.041(2) 0.053(3) -0.001(2) 0.012(2) 0.013(2)
C10 0.079(3) 0.044(2) 0.056(3) -0.007(2) 0.005(2) 0.020(2)
C11 0.102(3) 0.067(3) 0.086(3) -0.015(2) -0.012(3) 0.034(2)
C12 0.078(3) 0.062(2) 0.082(3) -0.007(2) 0.005(2) 0.010(2)
C13 0.156(5) 0.078(3) 0.080(4) -0.009(3) -0.015(3) 0.057(3)
C14 0.181(5) 0.100(4) 0.118(4) -0.014(3) -0.016(4) 0.086(4)
C15A 0.193(6) 0.120(5) 0.156(5) 0.001(5) -0.026(5) 0.093(5)
C15B 0.195(6) 0.116(5) 0.154(5) -0.004(5) -0.020(5) 0.099(4)
C16A 0.197(6) 0.131(5) 0.178(5) -0.001(5) -0.027(5) 0.102(4)
C16B 0.197(6) 0.132(5) 0.177(5) 0.000(5) -0.027(5) 0.100(5)
C17A 0.198(6) 0.132(5) 0.180(5) 0.000(5) -0.027(5) 0.100(4)
C17B 0.198(6) 0.132(5) 0.179(5) 0.000(5) -0.027(5) 0.100(4)
C18 0.064(3) 0.056(3) 0.054(3) -0.005(2) 0.000(2) 0.016(2)
C19 0.061(3) 0.054(3) 0.051(3) -0.007(2) -0.001(2) 0.020(2)
C20 0.056(3) 0.052(2) 0.054(3) -0.004(2) 0.003(2) 0.020(2)
C21 0.051(3) 0.060(3) 0.066(3) 0.008(2) 0.012(2) 0.017(2)
C22 0.054(3) 0.072(3) 0.072(3) 0.009(3) -0.004(2) 0.020(3)
C23 0.061(3) 0.067(3) 0.062(3) -0.003(3) -0.009(2) 0.014(3)
C24 0.078(3) 0.052(2) 0.080(3) -0.007(2) -0.015(2) 0.023(2)
C25 0.067(2) 0.078(3) 0.118(3) 0.024(3) 0.012(2) 0.035(3)

loop_
_atom_type_symbol
_atom_type_description
_atom_type_scat_dispersion_real
_atom_type_scat_dispersion_imag
_atom_type_scat_source
C C 0.0033 0.0016 'International Tables Vol C Tables 4.2.6.8 and 6.1.1.4'
H H 0.0000 0.0000 'International Tables Vol C Tables 4.2.6.8 and 6.1.1.4'
N N 0.0061 0.0033 'International Tables Vol C Tables 4.2.6.8 and 6.1.1.4'
O O 0.0106 0.0060 'International Tables Vol C Tables 4.2.6.8 and 6.1.1.4'

loop_
_exptl_crystal_face_index_h
_exptl_crystal_face_index_k
_exptl_crystal_face_index_l
_exptl_crystal_face_perp_dist
-1.00 0.00 -1.00 0.0200
1.00 1.00 3.00 0.0610
-1.00 2.00 3.00 0.0490
1.00 -2.00 -3.00 0.0100
1.00 -1.00 -1.00 0.0050
5.00 -3.00 -1.00 0.0250
-5.00 3.00 1.00 0.0440
5.00 -2.00 1.00 0.0540
-4.00 2.00 3.00 0.1000
5.00 -2.00 -2.00 0.1070

loop_
_geom_angle_atom_site_label_1
_geom_angle_atom_site_label_2
_geom_angle_atom_site_label_3
_geom_angle
_geom_angle_site_symmetry_1
_geom_angle_site_symmetry_3
_geom_angle_publ_flag
C2 O1 C9 121.2(5) . . ?
C18 O3 C7 120.2(4) . . ?
O1 C2 C3 119.6(6) . . ?
O2 C2 O1 114.2(7) . . ?
O2 C2 C3 126.2(7) . . ?
C2 C3 C13 116.8(6) . . ?
C4 C3 C2 120.6(6) . . ?
C4 C3 C13 122.6(7) . . ?
C3 C4 C10 118.3(6) . . ?
C3 C4 C11 122.9(6) . . ?
C10 C4 C11 118.8(5) . . ?
C6 C5 H5 119.6 . . ?
C6 C5 C10 120.7(5) . . ?
C10 C5 H5 119.6 . . ?
C5 C6 H6 120.3 . . ?
C5 C6 C7 119.4(5) . . ?
C7 C6 H6 120.3 . . ?
C6 C7 O3 120.1(5) . . ?
C8 C7 O3 116.8(5) . . ?
C8 C7 C6 123.0(5) . . ?
C7 C8 C9 115.7(5) . . ?
C7 C8 C12 122.0(6) . . ?
C9 C8 C12 122.3(5) . . ?
O1 C9 C8 115.5(5) . . ?
C10 C9 O1 120.6(5) . . ?
C10 C9 C8 123.9(5) . . ?
C5 C10 C4 123.2(5) . . ?
C9 C10 C4 119.7(5) . . ?
C9 C10 C5 117.2(5) . . ?
C4 C11 H11A 109.5 . . ?
C4 C11 H11B 109.5 . . ?
C4 C11 H11C 109.5 . . ?
H11A C11 H11B 109.5 . . ?
H11A C11 H11C 109.5 . . ?
H11B C11 H11C 109.5 . . ?
C8 C12 H12A 109.5 . . ?
C8 C12 H12B 109.5 . . ?
C8 C12 H12C 109.5 . . ?
H12A C12 H12B 109.5 . . ?
H12A C12 H12C 109.5 . . ?
H12B C12 H12C 109.5 . . ?
C3 C13 H13A 109.0 . . ?
C3 C13 H13B 109.0 . . ?
C3 C13 C14 112.9(5) . . ?
H13A C13 H13B 107.8 . . ?
C14 C13 H13A 109.0 . . ?
C14 C13 H13B 109.0 . . ?
C13 C14 H14A 110.5 . . ?
C13 C14 H14B 110.5 . . ?
C13 C14 H14C 106.0 . . ?
C13 C14 H14D 106.0 . . ?
C13 C14 C15A 106.1(6) . . ?
H14A C14 H14B 108.7 . . ?
H14C C14 H14D 106.3 . . ?
C15A C14 H14A 110.5 . . ?
C15A C14 H14B 110.5 . . ?
C15B C14 C13 125.3(11) . . ?
C15B C14 H14C 106.0 . . ?
C15B C14 H14D 106.0 . . ?
C14 C15A H15A 109.2 . . ?
C14 C15A H15B 109.2 . . ?
H15A C15A H15B 107.9 . . ?
C16A C15A C14 112.0(8) . . ?
C16A C15A H15A 109.2 . . ?
C16A C15A H15B 109.2 . . ?
C14 C15B H15C 111.1 . . ?
C14 C15B H15D 111.1 . . ?
C14 C15B C16B 103.2(13) . . ?
H15C C15B H15D 109.1 . . ?
C16B C15B H15C 111.1 . . ?
C16B C15B H15D 111.1 . . ?
C15A C16A H16A 109.5 . . ?
C15A C16A H16B 109.5 . . ?
C15A C16A C17A 110.6(8) . . ?
H16A C16A H16B 108.1 . . ?
C17A C16A H16A 109.5 . . ?
C17A C16A H16B 109.5 . . ?
C15B C16B H16C 107.4 . . ?
C15B C16B H16D 107.4 . . ?
H16C C16B H16D 106.9 . . ?
C17B C16B C15B 119.9(17) . . ?
C17B C16B H16C 107.4 . . ?
C17B C16B H16D 107.4 . . ?
C16A C17A H17A 109.5 . . ?
C16A C17A H17B 109.5 . . ?
C16A C17A H17C 109.5 . . ?
H17A C17A H17B 109.5 . . ?
H17A C17A H17C 109.5 . . ?
H17B C17A H17C 109.5 . . ?
C16B C17B H17D 109.5 . . ?
C16B C17B H17E 109.5 . . ?
C16B C17B H17F 109.5 . . ?
H17D C17B H17E 109.5 . . ?
H17D C17B H17F 109.5 . . ?
H17E C17B H17F 109.5 . . ?
O3 C18 C19 124.2(5) . . ?
O3 C18 C23 115.4(5) . . ?
C23 C18 C19 120.4(5) . . ?
C18 C19 H19 120.5 . . ?
C20 C19 C18 119.0(5) . . ?
C20 C19 H19 120.5 . . ?
C19 C20 C21 120.4(5) . . ?
C19 C20 C24 119.0(5) . . ?
C21 C20 C24 120.6(5) . . ?
C20 C21 C25 120.4(5) . . ?
C22 C21 C20 118.5(5) . . ?
C22 C21 C25 121.1(5) . . ?
C21 C22 H22 119.2 . . ?
C23 C22 C21 121.6(5) . . ?
C23 C22 H22 119.2 . . ?
C18 C23 H23 120.0 . . ?
C22 C23 C18 120.0(5) . . ?
C22 C23 H23 120.0 . . ?
N1 C24 C20 178.3(6) . . ?
N2 C25 C21 178.8(8) . . ?

loop_
_geom_bond_atom_site_label_1
_geom_bond_atom_site_label_2
_geom_bond_distance
_geom_bond_site_symmetry_2
_geom_bond_publ_flag
O1 C2 1.363(8) . ?
O1 C9 1.381(6) . ?
O2 C2 1.218(7) . ?
O3 C7 1.409(6) . ?
O3 C18 1.362(6) . ?
N1 C24 1.154(6) . ?
N2 C25 1.151(7) . ?
C2 C3 1.435(9) . ?
C3 C4 1.365(8) . ?
C3 C13 1.508(8) . ?
C4 C10 1.457(8) . ?
C4 C11 1.488(8) . ?
C5 H5 0.9300 . ?
C5 C6 1.354(7) . ?
C5 C10 1.403(7) . ?
C6 H6 0.9300 . ?
C6 C7 1.379(7) . ?
C7 C8 1.370(7) . ?
C8 C9 1.387(8) . ?
C8 C12 1.515(8) . ?
C9 C10 1.376(8) . ?
C11 H11A 0.9600 . ?
C11 H11B 0.9600 . ?
C11 H11C 0.9600 . ?
C12 H12A 0.9600 . ?
C12 H12B 0.9600 . ?
C12 H12C 0.9600 . ?
C13 H13A 0.9700 . ?
C13 H13B 0.9700 . ?
C13 C14 1.527(7) . ?
C14 H14A 0.9700 . ?
C14 H14B 0.9700 . ?
C14 H14C 0.9700 . ?
C14 H14D 0.9700 . ?
C14 C15A 1.540(8) . ?
C14 C15B 1.480(15) . ?
C15A H15A 0.9700 . ?
C15A H15B 0.9700 . ?
C15A C16A 1.520(9) . ?
C15B H15C 0.9700 . ?
C15B H15D 0.9700 . ?
C15B C16B 1.507(17) . ?
C16A H16A 0.9700 . ?
C16A H16B 0.9700 . ?
C16A C17A 1.537(9) . ?
C16B H16C 0.9700 . ?
C16B H16D 0.9700 . ?
C16B C17B 1.501(17) . ?
C17A H17A 0.9600 . ?
C17A H17B 0.9600 . ?
C17A H17C 0.9600 . ?
C17B H17D 0.9600 . ?
C17B H17E 0.9600 . ?
C17B H17F 0.9600 . ?
C18 C19 1.396(6) . ?
C18 C23 1.381(7) . ?
C19 H19 0.9300 . ?
C19 C20 1.383(7) . ?
C20 C21 1.394(7) . ?
C20 C24 1.408(7) . ?
C21 C22 1.391(7) . ?
C21 C25 1.419(8) . ?
C22 H22 0.9300 . ?
C22 C23 1.348(7) . ?
C23 H23 0.9300 . ?

loop_
_geom_torsion_atom_site_label_1
_geom_torsion_atom_site_label_2
_geom_torsion_atom_site_label_3
_geom_torsion_atom_site_label_4
_geom_torsion
_geom_torsion_site_symmetry_1
_geom_torsion_site_symmetry_2
_geom_torsion_site_symmetry_3
_geom_torsion_site_symmetry_4
_geom_torsion_publ_flag
O1 C2 C3 C4 0.3(8) . . . . ?
O1 C2 C3 C13 -178.1(5) . . . . ?
O1 C9 C10 C4 0.7(7) . . . . ?
O1 C9 C10 C5 -178.6(4) . . . . ?
O2 C2 C3 C4 179.1(6) . . . . ?
O2 C2 C3 C13 0.7(9) . . . . ?
O3 C7 C8 C9 -176.4(4) . . . . ?
O3 C7 C8 C12 3.2(7) . . . . ?
O3 C18 C19 C20 179.6(5) . . . . ?
O3 C18 C23 C22 -178.9(5) . . . . ?
C2 O1 C9 C8 180.0(5) . . . . ?
C2 O1 C9 C10 1.8(7) . . . . ?
C2 C3 C4 C10 2.1(8) . . . . ?
C2 C3 C4 C11 -176.7(5) . . . . ?
C2 C3 C13 C14 -93.4(8) . . . . ?
C3 C4 C10 C5 176.7(4) . . . . ?
C3 C4 C10 C9 -2.6(7) . . . . ?
C3 C13 C14 C15A -170.4(10) . . . . ?
C3 C13 C14 C15B 172.1(12) . . . . ?
C4 C3 C13 C14 88.1(7) . . . . ?
C5 C6 C7 O3 178.6(4) . . . . ?
C5 C6 C7 C8 2.1(7) . . . . ?
C6 C5 C10 C4 179.7(4) . . . . ?
C6 C5 C10 C9 -0.9(7) . . . . ?
C6 C7 C8 C9 0.1(7) . . . . ?
C6 C7 C8 C12 179.7(5) . . . . ?
C7 O3 C18 C19 8.5(7) . . . . ?
C7 O3 C18 C23 -173.1(4) . . . . ?
C7 C8 C9 O1 179.0(4) . . . . ?
C7 C8 C9 C10 -2.9(7) . . . . ?
C8 C9 C10 C4 -177.3(5) . . . . ?
C8 C9 C10 C5 3.3(7) . . . . ?
C9 O1 C2 O2 178.7(4) . . . . ?
C9 O1 C2 C3 -2.3(8) . . . . ?
C10 C5 C6 C7 -1.7(7) . . . . ?
C11 C4 C10 C5 -4.5(7) . . . . ?
C11 C4 C10 C9 176.2(5) . . . . ?
C12 C8 C9 O1 -0.6(7) . . . . ?
C12 C8 C9 C10 177.5(5) . . . . ?
C13 C3 C4 C10 -179.5(5) . . . . ?
C13 C3 C4 C11 1.7(8) . . . . ?
C13 C14 C15A C16A 173.0(14) . . . . ?
C13 C14 C15B C16B 70(2) . . . . ?
C14 C15A C16A C17A 174.6(15) . . . . ?
C14 C15B C16B C17B 157(2) . . . . ?
C18 O3 C7 C6 56.2(6) . . . . ?
C18 O3 C7 C8 -127.1(5) . . . . ?
C18 C19 C20 C21 -2.5(7) . . . . ?
C18 C19 C20 C24 177.4(5) . . . . ?
C19 C18 C23 C22 -0.5(8) . . . . ?
C19 C20 C21 C22 2.8(7) . . . . ?
C19 C20 C21 C25 -178.2(5) . . . . ?
C20 C21 C22 C23 -2.0(8) . . . . ?
C21 C22 C23 C18 0.8(8) . . . . ?
C23 C18 C19 C20 1.3(7) . . . . ?
C24 C20 C21 C22 -177.1(5) . . . . ?
C24 C20 C21 C25 1.9(7) . . . . ?
C25 C21 C22 C23 179.0(5) . . . . ?

loop_
_smtbx_masks_void_nr
_smtbx_masks_void_average_x
_smtbx_masks_void_average_y
_smtbx_masks_void_average_z
_smtbx_masks_void_volume
_smtbx_masks_void_count_electrons
_smtbx_masks_void_content
1 0.000 0.000 -0.295 409.7 169.3 '6 ?'
2 0.333 0.667 -0.189 409.7 169.3 '6 ?'
3 0.667 0.333 -0.522 409.7 169.3 '6 ?'
